data_7131600
loop_
_publ_author_name
'Mutra, Mohana Reddy'
'Li, Jing'
'Wang, Jeh-Jeng'

_publ_section_title
;
 Light-mediated sulfonyl-iodination of ynamides and internal alkynes.
;
_journal_issue 43
_journal_name_full 'Chemical communications (Cambridge, England)'
_journal_page_first 6584
_journal_page_last 6587
_journal_paper_doi 10.1039/d3cc00842h
_journal_volume 59
_journal_year 2023
_chemical_formula_moiety '2(C25 H26 I N O4 S2)'
_chemical_formula_sum 'C50 H52 I2 N2 O8 S4'
_chemical_formula_weight 1190.97
_space_group_crystal_system triclinic
_space_group_IT_number 2
_space_group_name_Hall '-P 1'
_space_group_name_H-M_alt 'P -1'
_atom_sites_solution_hydrogens geom
_atom_sites_solution_primary iterative
_audit_creation_date 2022-01-22
_audit_creation_method
;
Olex2 1.5
(compiled 2021.12.09 svn.r5202d8cf for OlexSys, GUI svn.r6439)
;
_audit_update_record
;
2022-12-30 deposited with the CCDC.	2023-04-26 downloaded from the CCDC.
;
_cell_angle_alpha 93.058(4)
_cell_angle_beta 96.826(4)
_cell_angle_gamma 104.064(4)
_cell_formula_units_Z 2
_cell_length_a 8.5557(4)
_cell_length_b 10.3154(5)
_cell_length_c 29.9202(16)
_cell_measurement_reflns_used 4938
_cell_measurement_temperature 113(2)
_cell_measurement_theta_max 16.3850
_cell_measurement_theta_min 2.0350
_cell_volume 2534.0(2)
_computing_cell_refinement 'CrysAlisPro 1.171.41.56a (Rigaku OD, 2020)'
_computing_data_collection 'CrysAlisPro 1.171.41.56a (Rigaku OD, 2020)'
_computing_data_reduction 'CrysAlisPro 1.171.41.56a (Rigaku OD, 2020)'
_computing_molecular_graphics 'Olex2 1.5 (Dolomanov et al., 2009)'
_computing_publication_material 'Olex2 1.5 (Dolomanov et al., 2009)'
_computing_structure_refinement 'SHELXL 2018/3 (Sheldrick, 2015)'
_computing_structure_solution 'olex2.solve 1.5 (Bourhis et al., 2015)'
_diffrn_ambient_temperature 113(2)
_diffrn_detector 'Hybrid Pixel Array Detector'
_diffrn_detector_area_resol_mean 10.0000
_diffrn_measured_fraction_theta_full 0.999
_diffrn_measured_fraction_theta_max 0.999
_diffrn_measurement_details
;
List of Runs (angles in degrees, time in seconds):

  # Type    Start    End  Width  t~exp~   \w     \q     \k     \f   Frames
#--------------------------------------------------------------------------
  1  \w    -17.00 100.00   0.50    0.50    --   10.60  82.00 150.00  234
  2  \w    -17.00 100.00   0.50    0.50    --   10.60  82.00-120.00  234
  3  \w    -17.00 100.00   0.50    0.50    --   10.60  82.00   0.00  234
  4  \w    -17.00 100.00   0.50    0.50    --   10.60  82.00  90.00  234
  5  \w    -79.00  38.00   0.50    0.50    --   10.60 -82.00-180.00  234
  6  \w    -79.00  36.00   0.50    0.50    --   10.60 -77.00  60.00  230
  7  \w    -20.00 100.00   0.50    0.50    --   10.60  57.00   0.00  240
  8  \w    -79.00 100.00   0.50    0.50    --   10.60  19.00-180.00  358
  9  \w    -17.00 100.00   0.50    0.50    --   10.60  82.00-150.00  234
 10  \w    -17.00 100.00   0.50    0.50    --   10.60  82.00 -60.00  234
 11  \w   -100.00 -22.00   0.50    0.50    --  -10.90 -82.00 -60.00  156
;
_diffrn_measurement_device 'four-circle diffractometer'
_diffrn_measurement_device_type 'XtaLAB Pro II AFC12 (RINC): Kappa single'
_diffrn_measurement_method '\w scans'
_diffrn_orient_matrix_type 'CrysAlisPro convention (1999,Acta A55,543-557)'
_diffrn_orient_matrix_UB_11 0.0529030000
_diffrn_orient_matrix_UB_12 0.0421861000
_diffrn_orient_matrix_UB_13 0.0179090000
_diffrn_orient_matrix_UB_21 0.0306252000
_diffrn_orient_matrix_UB_22 0.0458367000
_diffrn_orient_matrix_UB_23 -0.0156199000
_diffrn_orient_matrix_UB_31 -0.0608739000
_diffrn_orient_matrix_UB_32 0.0343660000
_diffrn_orient_matrix_UB_33 0.0030846000
_diffrn_radiation_monochromator mirror
_diffrn_radiation_probe x-ray
_diffrn_radiation_type 'Mo K\a'
_diffrn_radiation_wavelength 0.71073
_diffrn_reflns_av_R_equivalents 0.1503
_diffrn_reflns_av_unetI/netI 0.1325
_diffrn_reflns_Laue_measured_fraction_full 0.999
_diffrn_reflns_Laue_measured_fraction_max 0.999
_diffrn_reflns_limit_h_max 10
_diffrn_reflns_limit_h_min -10
_diffrn_reflns_limit_k_max 12
_diffrn_reflns_limit_k_min -12
_diffrn_reflns_limit_l_max 35
_diffrn_reflns_limit_l_min -35
_diffrn_reflns_number 53142
_diffrn_reflns_point_group_measured_fraction_full 0.999
_diffrn_reflns_point_group_measured_fraction_max 0.999
_diffrn_reflns_theta_full 25.000
_diffrn_reflns_theta_max 25.000
_diffrn_reflns_theta_min 2.043
_diffrn_source 'micro-focus sealed X-ray tube'
_diffrn_source_type 'Rigaku (Mo) X-ray Source'
_exptl_absorpt_coefficient_mu 1.460
_exptl_absorpt_correction_T_max 1.00000
_exptl_absorpt_correction_T_min 0.24431
_exptl_absorpt_correction_type multi-scan
_exptl_absorpt_process_details
;
CrysAlisPro 1.171.41.56a (Rigaku Oxford Diffraction, 2020)
Empirical absorption correction using spherical harmonics,
 implemented in SCALE3 ABSPACK scaling algorithm.
;
_exptl_crystal_colour white
_exptl_crystal_colour_primary white
_exptl_crystal_density_diffrn 1.561
_exptl_crystal_description block
_exptl_crystal_F_000 1200
_exptl_crystal_size_max 0.2
_exptl_crystal_size_mid 0.15
_exptl_crystal_size_min 0.15
_refine_diff_density_max 1.610
_refine_diff_density_min -0.955
_refine_diff_density_rms 0.174
_refine_ls_extinction_method none
_refine_ls_goodness_of_fit_ref 1.028
_refine_ls_hydrogen_treatment constr
_refine_ls_matrix_type full
_refine_ls_number_parameters 611
_refine_ls_number_reflns 8908
_refine_ls_number_restraints 1998
_refine_ls_restrained_S_all 0.936
_refine_ls_R_factor_all 0.1546
_refine_ls_R_factor_gt 0.0909
_refine_ls_shift/su_max 0.000
_refine_ls_shift/su_mean 0.000
_refine_ls_structure_factor_coef Fsqd
_refine_ls_weighting_details 'w=1/[\s^2^(Fo^2^)+(0.1083P)^2^+4.3531P] where P=(Fo^2^+2Fc^2^)/3'
_refine_ls_weighting_scheme calc
_refine_ls_wR_factor_gt 0.1998
_refine_ls_wR_factor_ref 0.2356
_reflns_Friedel_coverage 0.000
_reflns_number_gt 5053
_reflns_number_total 8908
_reflns_threshold_expression 'I > 2\s(I)'
_cod_data_source_file d3cc00842h2.cif
_cod_data_source_block k11101-jjw-c
_cod_depositor_comments 'Adding full bibliography for 7131597--7131600.cif.'
_cod_database_code 7131600
_shelx_shelxl_version_number 2018/3
_shelx_space_group_comment
;
The symmetry employed for this shelxl refinement is uniquely defined
by the following loop, which should always be used as a source of
symmetry information in preference to the above space-group names.
They are only intended as comments.
;
_olex2_refinement_description
;
1. Fixed Uiso
 At 1.2 times of:
  All C(H) groups, All C(H,H) groups
 At 1.5 times of:
  All C(H,H,H) groups
2. Uiso/Uaniso restraints and constraints
C1 \\sim C2 \\sim C3 \\sim C4 \\sim C5 \\sim C6 \\sim C7 \\sim C8 \\sim C9
\\sim C10 \\sim C11 \\sim C12 \\sim C13 \\sim C14 \\sim C15 \\sim C16 \\sim C17
\\sim C18 \\sim C19 \\sim C20 \\sim C21 \\sim C22 \\sim C23 \\sim C24 \\sim C25
\\sim C26 \\sim C27 \\sim C28 \\sim C29 \\sim C30 \\sim C31 \\sim C32 \\sim C33
\\sim C34 \\sim C35 \\sim C36 \\sim C37 \\sim C38 \\sim C39 \\sim C40 \\sim C41
\\sim C42 \\sim C43 \\sim C44 \\sim C45 \\sim C46 \\sim C47 \\sim C48 \\sim C49
\\sim C50 \\sim N1 \\sim N2 \\sim O1 \\sim O2 \\sim O3 \\sim O4 \\sim O5 \\sim
O6 \\sim O7 \\sim O8 \\sim S1 \\sim S2 \\sim S3 \\sim S4 \\sim I1 \\sim I2
\\sim I3: within 3.8A with sigma of 0.01 and sigma for terminal atoms of 0.02
within 3.8A
3. Others
 Sof(I3)=1-FVAR(1)
 Sof(I2)=FVAR(1)
4.a Secondary CH2 refined with riding coordinates:
 C1(H1A,H1B), C2(H2A,H2B), C27(H27A,H27B), C28(H28A,H28B)
4.b Aromatic/amide H refined with riding coordinates:
 C5(H5), C6(H6), C8(H8), C9(H9), C14(H14), C15(H15), C16(H16), C17(H17),
 C18(H18), C20(H20), C21(H21), C23(H23), C24(H24), C30(H30), C31(H31), C33(H33),
  C34(H34), C39(H39), C40(H40), C41(H41), C42(H42), C43(H43), C45(H45),
 C46(H46), C48(H48), C49(H49)
4.c Idealised Me refined as rotating group:
 C3(H3B,H3A,H3C), C10(H10A,H10B,H10C), C25(H25A,H25B,H25C), C26(H26A,H26B,
 H26C), C35(H35A,H35B,H35C), C50(H50A,H50B,H50C)
;
_smtbx_masks_void_probe_radius 1.2
_smtbx_masks_void_truncation_radius 1.2
_olex2_submission_special_instructions 'No special instructions were received'
_oxdiff_exptl_absorpt_empirical_details
;
Empirical correction (ABSPACK) includes:
- Absorption correction using spherical harmonics
- Frame scaling
;
_oxdiff_exptl_absorpt_empirical_full_max 2.450
_oxdiff_exptl_absorpt_empirical_full_min 0.627

loop_
_space_group_symop_operation_xyz
'x, y, z'
'-x, -y, -z'

loop_
_atom_site_label
_atom_site_type_symbol
_atom_site_fract_x
_atom_site_fract_y
_atom_site_fract_z
_atom_site_U_iso_or_equiv
_atom_site_adp_type
_atom_site_occupancy
_atom_site_site_symmetry_order
_atom_site_calc_flag
_atom_site_refinement_flags_posn
_atom_site_refinement_flags_adp
_atom_site_refinement_flags_occupancy
_atom_site_disorder_assembly
_atom_site_disorder_group
I1 I 0.57642(8) 0.60497(7) 0.05986(2) 0.0451(3) Uani 1 1 d . U . . .
S1 S 0.1620(3) 0.3489(3) 0.04986(9) 0.0378(7) Uani 1 1 d . U . . .
S2 S 0.2811(3) 0.4162(3) 0.17508(8) 0.0352(6) Uani 1 1 d . U . . .
O1 O 0.1423(8) 0.4012(7) 0.0069(2) 0.0399(17) Uani 1 1 d . U . . .
O2 O 0.2778(8) 0.2701(7) 0.0589(2) 0.0410(16) Uani 1 1 d . U . . .
O3 O 0.1279(8) 0.3199(6) 0.1601(2) 0.0389(16) Uani 1 1 d . U . . .
O4 O 0.2822(8) 0.5211(6) 0.2088(2) 0.0371(15) Uani 1 1 d . U . . .
N1 N 0.2146(9) 0.4774(8) 0.0875(3) 0.0367(15) Uani 1 1 d . U . . .
C1 C 0.1088(12) 0.5716(10) 0.0891(3) 0.0401(17) Uani 1 1 d . U . . .
H1A H 0.028113 0.538913 0.108789 0.048 Uiso 1 1 calc R U . . .
H1B H 0.051253 0.569973 0.059073 0.048 Uiso 1 1 calc R U . . .
C2 C 0.1926(13) 0.7133(11) 0.1050(4) 0.049(2) Uani 1 1 d . U . . .
H2A H 0.279568 0.745281 0.087189 0.059 Uiso 1 1 calc R U . . .
H2B H 0.240861 0.717797 0.136280 0.059 Uiso 1 1 calc R U . . .
C3 C 0.0767(14) 0.8029(11) 0.1012(4) 0.056(3) Uani 1 1 d . U . . .
H3B H 0.134241 0.893162 0.112083 0.084 Uiso 1 1 calc R U . . .
H3A H -0.009173 0.771769 0.118996 0.084 Uiso 1 1 calc R U . . .
H3C H 0.031261 0.800757 0.070193 0.084 Uiso 1 1 calc R U . . .
C4 C -0.0316(12) 0.2531(10) 0.0573(3) 0.0372(17) Uani 1 1 d . U . . .
C5 C -0.1713(12) 0.2950(10) 0.0413(3) 0.0383(18) Uani 1 1 d . U . . .
H5 H -0.161256 0.375861 0.028261 0.046 Uiso 1 1 calc R U . . .
C6 C -0.3199(12) 0.2171(10) 0.0452(3) 0.038(2) Uani 1 1 d . U . . .
H6 H -0.411210 0.247237 0.035456 0.046 Uiso 1 1 calc R U . . .
C7 C -0.3409(13) 0.0945(11) 0.0629(3) 0.043(2) Uani 1 1 d . U . . .
C8 C -0.2020(12) 0.0528(11) 0.0786(3) 0.042(2) Uani 1 1 d . U . . .
H8 H -0.213069 -0.029691 0.090651 0.050 Uiso 1 1 calc R U . . .
C9 C -0.0488(13) 0.1324(10) 0.0763(3) 0.0414(18) Uani 1 1 d . U . . .
H9 H 0.042728 0.104862 0.087661 0.050 Uiso 1 1 calc R U . . .
C10 C -0.5095(13) 0.0041(11) 0.0644(3) 0.050(3) Uani 1 1 d . U . . .
H10A H -0.588162 0.056660 0.062094 0.075 Uiso 1 1 calc R U . . .
H10B H -0.511011 -0.037119 0.092442 0.075 Uiso 1 1 calc R U . . .
H10C H -0.535624 -0.064110 0.039702 0.075 Uiso 1 1 calc R U . . .
C11 C 0.3446(12) 0.4886(10) 0.1238(3) 0.0361(15) Uani 1 1 d . U . . .
C12 C 0.4976(12) 0.5489(10) 0.1219(3) 0.0380(15) Uani 1 1 d . U . . .
C13 C 0.6327(12) 0.5807(10) 0.1596(3) 0.0377(16) Uani 1 1 d . U . . .
C14 C 0.7615(12) 0.5185(10) 0.1619(3) 0.0383(15) Uani 1 1 d . U . . .
H14 H 0.763147 0.452885 0.139481 0.046 Uiso 1 1 calc R U . . .
C15 C 0.8866(12) 0.5554(11) 0.1976(3) 0.0396(18) Uani 1 1 d . U . . .
H15 H 0.970065 0.511770 0.199775 0.048 Uiso 1 1 calc R U . . .
C16 C 0.8885(13) 0.6540(10) 0.2293(3) 0.0435(19) Uani 1 1 d . U . . .
H16 H 0.975473 0.680293 0.252452 0.052 Uiso 1 1 calc R U . . .
C17 C 0.7639(12) 0.7155(11) 0.2278(3) 0.0417(18) Uani 1 1 d . U . . .
H17 H 0.764383 0.781181 0.250343 0.050 Uiso 1 1 calc R U . . .
C18 C 0.6364(12) 0.6801(10) 0.1926(3) 0.0375(17) Uani 1 1 d . U . . .
H18 H 0.553083 0.723891 0.191204 0.045 Uiso 1 1 calc R U . . .
C19 C 0.4274(12) 0.3305(10) 0.1936(3) 0.0362(16) Uani 1 1 d . U . . .
C20 C 0.4503(12) 0.2276(10) 0.1644(3) 0.0391(16) Uani 1 1 d . U . . .
H20 H 0.387266 0.203187 0.136270 0.047 Uiso 1 1 calc R U . . .
C21 C 0.5703(12) 0.1634(11) 0.1788(3) 0.0428(19) Uani 1 1 d . U . . .
H21 H 0.585544 0.094357 0.159839 0.051 Uiso 1 1 calc R U . . .
C22 C 0.6685(12) 0.1977(10) 0.2203(3) 0.0395(19) Uani 1 1 d . U . . .
C23 C 0.6397(12) 0.3014(10) 0.2479(3) 0.0401(17) Uani 1 1 d . U . . .
H23 H 0.701936 0.325576 0.276161 0.048 Uiso 1 1 calc R U . . .
C24 C 0.5240(12) 0.3685(10) 0.2351(3) 0.0372(15) Uani 1 1 d . U . . .
H24 H 0.510263 0.438295 0.254016 0.045 Uiso 1 1 calc R U . . .
C25 C 0.7956(14) 0.1297(12) 0.2339(4) 0.053(3) Uani 1 1 d . U . . .
H25A H 0.884690 0.158717 0.217053 0.079 Uiso 1 1 calc R U . . .
H25B H 0.752401 0.034493 0.227975 0.079 Uiso 1 1 calc R U . . .
H25C H 0.833027 0.151153 0.265581 0.079 Uiso 1 1 calc R U . . .
S3 S 0.6340(3) 0.4991(3) 0.37853(9) 0.0391(7) Uani 1 1 d . U . . .
S4 S 0.7108(3) 0.8698(3) 0.36649(9) 0.0387(7) Uani 1 1 d . U . . .
O5 O 0.5476(8) 0.5270(7) 0.3378(2) 0.0445(17) Uani 1 1 d . U . . .
O6 O 0.5538(8) 0.3953(7) 0.4036(2) 0.0448(17) Uani 1 1 d . U . . .
O7 O 0.8124(8) 0.8063(6) 0.3425(2) 0.0381(16) Uani 1 1 d . U . . .
O8 O 0.7850(8) 0.9921(7) 0.3949(2) 0.0426(17) Uani 1 1 d . U . . .
N2 N 0.6947(10) 0.6423(8) 0.4102(3) 0.0397(15) Uani 1 1 d . U . . .
C26 C 1.0160(15) 0.7651(13) 0.5134(4) 0.067(4) Uani 1 1 d . U . . .
H26A H 1.044083 0.680535 0.514335 0.100 Uiso 1 1 calc R U . . .
H26B H 0.955730 0.776476 0.537759 0.100 Uiso 1 1 calc R U . . .
H26C H 1.113487 0.836367 0.516322 0.100 Uiso 1 1 calc R U . . .
C27 C 0.9143(14) 0.7679(11) 0.4693(4) 0.053(2) Uani 1 1 d . U . . .
H27A H 0.864773 0.842805 0.471528 0.063 Uiso 1 1 calc R U . . .
H27B H 0.984759 0.783664 0.445992 0.063 Uiso 1 1 calc R U . . .
C28 C 0.7856(13) 0.6449(10) 0.4554(3) 0.0425(18) Uani 1 1 d . U . . .
H28A H 0.709485 0.633742 0.477328 0.051 Uiso 1 1 calc R U . . .
H28B H 0.833951 0.569106 0.455932 0.051 Uiso 1 1 calc R U . . .
C29 C 0.8102(13) 0.4576(10) 0.3663(3) 0.0380(17) Uani 1 1 d . U . . .
C30 C 0.9173(12) 0.5353(11) 0.3402(3) 0.0409(17) Uani 1 1 d . U . . .
H30 H 0.904480 0.618986 0.332970 0.049 Uiso 1 1 calc R U . . .
C31 C 1.0398(13) 0.4890(10) 0.3255(3) 0.0414(19) Uani 1 1 d . U . . .
H31 H 1.110428 0.542634 0.308640 0.050 Uiso 1 1 calc R U . . .
C32 C 1.0620(13) 0.3661(10) 0.3348(3) 0.040(2) Uani 1 1 d . U . . .
C33 C 0.9620(13) 0.2901(11) 0.3626(3) 0.042(2) Uani 1 1 d . U . . .
H33 H 0.978683 0.208131 0.370623 0.050 Uiso 1 1 calc R U . . .
C34 C 0.8386(13) 0.3365(10) 0.3782(3) 0.0394(18) Uani 1 1 d . U . . .
H34 H 0.773313 0.285693 0.396927 0.047 Uiso 1 1 calc R U . . .
C35 C 1.1884(14) 0.3099(11) 0.3163(4) 0.054(3) Uani 1 1 d . U . . .
H35A H 1.286512 0.332918 0.337476 0.081 Uiso 1 1 calc R U . . .
H35B H 1.209981 0.346575 0.288226 0.081 Uiso 1 1 calc R U . . .
H35C H 1.150158 0.214091 0.311434 0.081 Uiso 1 1 calc R U . . .
C36 C 0.6099(13) 0.7452(10) 0.4021(3) 0.0376(16) Uani 1 1 d . U . . .
C37 C 0.4758(13) 0.7577(10) 0.4181(3) 0.0413(16) Uani 1 1 d . U . . .
C38 C 0.4097(12) 0.8742(10) 0.4172(3) 0.0389(16) Uani 1 1 d . U . . .
C39 C 0.4956(13) 0.9932(10) 0.4414(3) 0.0400(17) Uani 1 1 d . U . . .
H39 H 0.594838 0.996201 0.458480 0.048 Uiso 1 1 calc R U . . .
C40 C 0.4382(13) 1.1094(11) 0.4411(3) 0.0429(19) Uani 1 1 d . U . . .
H40 H 0.498415 1.188663 0.457426 0.052 Uiso 1 1 calc R U . . .
C41 C 0.2861(13) 1.1028(11) 0.4154(3) 0.045(2) Uani 1 1 d . U . . .
H41 H 0.245751 1.178685 0.414422 0.054 Uiso 1 1 calc R U . . .
C42 C 0.1972(13) 0.9836(10) 0.3916(3) 0.0415(18) Uani 1 1 d . U . . .
H42 H 0.097708 0.980374 0.374694 0.050 Uiso 1 1 calc R U . . .
C43 C 0.2544(13) 0.8700(11) 0.3928(3) 0.0414(17) Uani 1 1 d . U . . .
H43 H 0.191474 0.789949 0.377576 0.050 Uiso 1 1 calc R U . . .
C44 C 0.5554(12) 0.8978(10) 0.3271(3) 0.0369(16) Uani 1 1 d . U . . .
C45 C 0.5261(13) 1.0262(10) 0.3274(3) 0.0412(16) Uani 1 1 d . U . . .
H45 H 0.583307 1.094179 0.349233 0.049 Uiso 1 1 calc R U . . .
C46 C 0.4110(12) 1.0487(10) 0.2948(3) 0.0403(18) Uani 1 1 d . U . . .
H46 H 0.394822 1.134448 0.293621 0.048 Uiso 1 1 calc R U . . .
C47 C 0.3180(12) 0.9466(10) 0.2635(3) 0.0374(19) Uani 1 1 d . U . . .
C48 C 0.3482(12) 0.8213(10) 0.2646(3) 0.041(2) Uani 1 1 d . U . . .
H48 H 0.286153 0.752136 0.243850 0.049 Uiso 1 1 calc R U . . .
C49 C 0.4657(12) 0.7959(11) 0.2948(3) 0.0400(16) Uani 1 1 d . U . . .
H49 H 0.486305 0.711396 0.294158 0.048 Uiso 1 1 calc R U . . .
C50 C 0.1875(13) 0.9759(11) 0.2289(4) 0.053(3) Uani 1 1 d . U . . .
H50A H 0.085193 0.956287 0.240541 0.079 Uiso 1 1 calc R U . . .
H50B H 0.178077 0.920987 0.201325 0.079 Uiso 1 1 calc R U . . .
H50C H 0.217222 1.068758 0.223205 0.079 Uiso 1 1 calc R U . . .
I2 I 0.3396(10) 0.5978(6) 0.4505(3) 0.0473(10) Uani 0.88(4) 1 d . U P A 1
I3 I 0.371(4) 0.613(3) 0.4600(13) 0.051(3) Uani 0.12(4) 1 d . U P A 2

loop_
_atom_site_aniso_label
_atom_site_aniso_U_11
_atom_site_aniso_U_22
_atom_site_aniso_U_33
_atom_site_aniso_U_23
_atom_site_aniso_U_13
_atom_site_aniso_U_12
I1 0.0311(5) 0.0533(6) 0.0472(5) 0.0042(4) 0.0063(3) 0.0031(4)
S1 0.0228(14) 0.0387(15) 0.0501(15) -0.0017(12) 0.0019(11) 0.0069(12)
S2 0.0207(13) 0.0366(15) 0.0492(14) 0.0040(12) 0.0060(11) 0.0080(11)
O1 0.029(4) 0.045(4) 0.045(4) 0.007(3) 0.004(3) 0.007(3)
O2 0.020(3) 0.042(4) 0.061(4) -0.003(3) 0.001(3) 0.011(3)
O3 0.027(3) 0.035(3) 0.052(3) 0.003(3) 0.002(3) 0.003(3)
O4 0.024(3) 0.040(4) 0.052(3) -0.002(3) 0.008(3) 0.015(3)
N1 0.021(3) 0.037(3) 0.052(3) -0.001(3) 0.000(3) 0.011(3)
C1 0.030(3) 0.038(3) 0.052(3) 0.000(3) 0.002(3) 0.010(3)
C2 0.035(4) 0.043(4) 0.066(4) -0.005(4) 0.003(4) 0.009(4)
C3 0.054(7) 0.038(6) 0.082(7) -0.010(6) -0.006(6) 0.033(6)
C4 0.027(3) 0.035(3) 0.048(3) 0.000(3) 0.001(3) 0.008(3)
C5 0.028(3) 0.035(3) 0.051(3) 0.003(3) 0.001(3) 0.009(3)
C6 0.025(4) 0.036(4) 0.048(4) 0.001(3) -0.004(3) 0.004(3)
C7 0.032(4) 0.038(4) 0.054(4) -0.002(4) -0.001(4) 0.001(4)
C8 0.030(4) 0.038(4) 0.054(4) 0.005(3) -0.003(4) 0.007(3)
C9 0.030(3) 0.036(3) 0.055(3) -0.001(3) 0.000(3) 0.007(3)
C10 0.032(6) 0.050(6) 0.055(6) -0.002(5) 0.001(5) -0.010(5)
C11 0.024(3) 0.036(3) 0.049(3) -0.001(3) 0.005(3) 0.011(2)
C12 0.026(3) 0.038(3) 0.051(3) 0.001(3) 0.004(2) 0.011(2)
C13 0.024(3) 0.039(3) 0.051(3) 0.004(3) 0.004(3) 0.009(3)
C14 0.027(3) 0.039(3) 0.050(3) 0.005(3) 0.003(3) 0.013(3)
C15 0.025(3) 0.042(3) 0.052(3) 0.006(3) 0.004(3) 0.010(3)
C16 0.032(3) 0.042(3) 0.054(3) 0.007(3) 0.001(3) 0.007(3)
C17 0.030(3) 0.042(3) 0.051(3) 0.003(3) 0.002(3) 0.008(3)
C18 0.026(3) 0.038(3) 0.049(3) 0.005(3) 0.002(3) 0.011(3)
C19 0.026(3) 0.036(3) 0.049(3) 0.005(3) 0.004(3) 0.013(3)
C20 0.027(3) 0.040(3) 0.052(3) 0.003(3) 0.002(3) 0.014(3)
C21 0.034(4) 0.044(4) 0.053(4) 0.002(3) 0.002(3) 0.018(3)
C22 0.029(4) 0.041(4) 0.052(4) 0.007(3) -0.001(3) 0.017(3)
C23 0.031(3) 0.041(3) 0.051(3) 0.004(3) 0.002(3) 0.014(3)
C24 0.027(3) 0.038(3) 0.049(3) 0.004(3) 0.006(3) 0.014(3)
C25 0.047(6) 0.058(6) 0.060(6) -0.002(5) 0.002(5) 0.028(5)
S3 0.0324(15) 0.0308(14) 0.0534(15) 0.0021(12) 0.0039(12) 0.0077(12)
S4 0.0306(14) 0.0318(14) 0.0524(15) 0.0028(12) 0.0034(12) 0.0067(12)
O5 0.038(4) 0.038(3) 0.054(3) 0.004(3) -0.006(3) 0.009(3)
O6 0.037(4) 0.033(4) 0.066(4) 0.003(3) 0.016(3) 0.006(3)
O7 0.031(3) 0.035(3) 0.049(3) 0.009(3) 0.006(3) 0.009(3)
O8 0.032(4) 0.032(4) 0.060(4) -0.001(3) -0.002(3) 0.007(3)
N2 0.035(3) 0.032(3) 0.050(3) 0.004(3) 0.001(3) 0.007(3)
C26 0.054(7) 0.083(8) 0.048(6) -0.007(6) -0.017(6) 0.001(7)
C27 0.044(4) 0.044(4) 0.063(4) 0.002(4) -0.004(4) 0.003(4)
C28 0.038(3) 0.037(3) 0.053(3) 0.004(3) 0.000(3) 0.012(3)
C29 0.033(3) 0.032(3) 0.049(3) 0.002(3) 0.000(3) 0.012(3)
C30 0.035(3) 0.036(3) 0.053(3) 0.004(3) 0.005(3) 0.010(3)
C31 0.033(4) 0.036(4) 0.056(4) 0.002(3) 0.006(3) 0.010(3)
C32 0.034(4) 0.033(4) 0.051(4) -0.005(4) 0.001(3) 0.009(4)
C33 0.037(4) 0.034(4) 0.051(4) 0.001(3) 0.000(4) 0.009(4)
C34 0.035(3) 0.033(3) 0.050(3) 0.002(3) 0.001(3) 0.009(3)
C35 0.041(6) 0.043(6) 0.076(6) 0.004(5) 0.004(5) 0.009(5)
C36 0.033(3) 0.031(3) 0.049(3) 0.003(3) 0.005(3) 0.009(3)
C37 0.035(3) 0.034(3) 0.053(3) 0.003(3) 0.006(3) 0.007(3)
C38 0.032(3) 0.033(3) 0.052(3) 0.003(3) 0.007(3) 0.010(3)
C39 0.034(3) 0.033(3) 0.052(3) 0.004(3) 0.005(3) 0.010(3)
C40 0.038(4) 0.036(4) 0.053(4) -0.001(3) 0.006(3) 0.007(3)
C41 0.038(4) 0.040(4) 0.057(4) 0.003(3) 0.011(3) 0.010(3)
C42 0.035(3) 0.034(3) 0.056(3) 0.007(3) 0.008(3) 0.008(3)
C43 0.033(3) 0.035(3) 0.055(3) 0.003(3) 0.008(3) 0.005(3)
C44 0.029(3) 0.033(3) 0.051(3) 0.006(3) 0.008(3) 0.010(3)
C45 0.033(3) 0.036(3) 0.053(3) 0.003(3) 0.006(3) 0.007(3)
C46 0.033(4) 0.031(3) 0.058(4) 0.003(3) 0.010(3) 0.009(3)
C47 0.024(4) 0.038(4) 0.052(4) 0.008(3) 0.007(3) 0.009(3)
C48 0.030(4) 0.038(4) 0.054(4) 0.001(4) 0.005(3) 0.008(3)
C49 0.031(3) 0.036(3) 0.054(3) 0.002(3) 0.006(3) 0.011(3)
C50 0.039(6) 0.050(6) 0.068(6) 0.011(5) -0.007(5) 0.015(5)
I2 0.0435(18) 0.0404(13) 0.0593(19) 0.0081(11) 0.0173(13) 0.0071(12)
I3 0.044(6) 0.040(5) 0.064(6) -0.003(5) -0.001(6) 0.006(5)

loop_
_atom_type_symbol
_atom_type_description
_atom_type_scat_dispersion_real
_atom_type_scat_dispersion_imag
_atom_type_scat_source
C C 0.0033 0.0016 'International Tables Vol C Tables 4.2.6.8 and 6.1.1.4'
H H 0.0000 0.0000 'International Tables Vol C Tables 4.2.6.8 and 6.1.1.4'
I I -0.4742 1.8119 'International Tables Vol C Tables 4.2.6.8 and 6.1.1.4'
N N 0.0061 0.0033 'International Tables Vol C Tables 4.2.6.8 and 6.1.1.4'
O O 0.0106 0.0060 'International Tables Vol C Tables 4.2.6.8 and 6.1.1.4'
S S 0.1246 0.1234 'International Tables Vol C Tables 4.2.6.8 and 6.1.1.4'

loop_
_geom_angle_atom_site_label_1
_geom_angle_atom_site_label_2
_geom_angle_atom_site_label_3
_geom_angle
_geom_angle_site_symmetry_1
_geom_angle_site_symmetry_3
_geom_angle_publ_flag
O1 S1 O2 120.0(4) . . ?
O1 S1 N1 106.6(4) . . ?
O1 S1 C4 105.9(4) . . ?
O2 S1 N1 106.7(4) . . ?
O2 S1 C4 108.8(5) . . ?
N1 S1 C4 108.5(4) . . ?
O3 S2 C11 104.7(4) . . ?
O3 S2 C19 109.1(4) . . ?
O4 S2 O3 117.4(4) . . ?
O4 S2 C11 110.0(4) . . ?
O4 S2 C19 109.7(4) . . ?
C19 S2 C11 105.2(5) . . ?
C1 N1 S1 119.1(6) . . ?
C11 N1 S1 121.2(7) . . ?
C11 N1 C1 118.8(8) . . ?
N1 C1 H1A 108.3 . . ?
N1 C1 H1B 108.3 . . ?
N1 C1 C2 115.9(8) . . ?
H1A C1 H1B 107.4 . . ?
C2 C1 H1A 108.3 . . ?
C2 C1 H1B 108.3 . . ?
C1 C2 H2A 109.3 . . ?
C1 C2 H2B 109.3 . . ?
C1 C2 C3 111.6(9) . . ?
H2A C2 H2B 108.0 . . ?
C3 C2 H2A 109.3 . . ?
C3 C2 H2B 109.3 . . ?
C2 C3 H3B 109.5 . . ?
C2 C3 H3A 109.5 . . ?
C2 C3 H3C 109.5 . . ?
H3B C3 H3A 109.5 . . ?
H3B C3 H3C 109.5 . . ?
H3A C3 H3C 109.5 . . ?
C5 C4 S1 120.1(8) . . ?
C9 C4 S1 120.4(8) . . ?
C9 C4 C5 119.4(9) . . ?
C4 C5 H5 120.2 . . ?
C6 C5 C4 119.6(10) . . ?
C6 C5 H5 120.2 . . ?
C5 C6 H6 118.9 . . ?
C5 C6 C7 122.2(10) . . ?
C7 C6 H6 118.9 . . ?
C6 C7 C8 118.0(10) . . ?
C6 C7 C10 121.6(10) . . ?
C8 C7 C10 120.4(10) . . ?
C7 C8 H8 119.6 . . ?
C9 C8 C7 120.8(10) . . ?
C9 C8 H8 119.6 . . ?
C4 C9 H9 120.1 . . ?
C8 C9 C4 119.9(10) . . ?
C8 C9 H9 120.1 . . ?
C7 C10 H10A 109.5 . . ?
C7 C10 H10B 109.5 . . ?
C7 C10 H10C 109.5 . . ?
H10A C10 H10B 109.5 . . ?
H10A C10 H10C 109.5 . . ?
H10B C10 H10C 109.5 . . ?
N1 C11 S2 114.6(7) . . ?
C12 C11 S2 121.1(8) . . ?
C12 C11 N1 124.2(9) . . ?
C11 C12 I1 120.8(8) . . ?
C11 C12 C13 126.9(9) . . ?
C13 C12 I1 112.3(7) . . ?
C14 C13 C12 122.4(9) . . ?
C18 C13 C12 118.8(10) . . ?
C18 C13 C14 118.7(9) . . ?
C13 C14 H14 120.2 . . ?
C15 C14 C13 119.6(10) . . ?
C15 C14 H14 120.2 . . ?
C14 C15 H15 119.7 . . ?
C16 C15 C14 120.7(11) . . ?
C16 C15 H15 119.7 . . ?
C15 C16 H16 119.7 . . ?
C15 C16 C17 120.5(10) . . ?
C17 C16 H16 119.7 . . ?
C16 C17 H17 119.9 . . ?
C16 C17 C18 120.1(10) . . ?
C18 C17 H17 119.9 . . ?
C13 C18 C17 120.3(10) . . ?
C13 C18 H18 119.8 . . ?
C17 C18 H18 119.8 . . ?
C20 C19 S2 118.4(7) . . ?
C24 C19 S2 120.6(8) . . ?
C24 C19 C20 120.8(10) . . ?
C19 C20 H20 121.0 . . ?
C21 C20 C19 117.9(10) . . ?
C21 C20 H20 121.0 . . ?
C20 C21 H21 118.5 . . ?
C22 C21 C20 122.9(10) . . ?
C22 C21 H21 118.5 . . ?
C21 C22 C23 116.5(10) . . ?
C21 C22 C25 121.3(10) . . ?
C23 C22 C25 122.2(9) . . ?
C22 C23 H23 118.6 . . ?
C24 C23 C22 122.9(10) . . ?
C24 C23 H23 118.6 . . ?
C19 C24 H24 120.5 . . ?
C23 C24 C19 119.0(10) . . ?
C23 C24 H24 120.5 . . ?
C22 C25 H25A 109.5 . . ?
C22 C25 H25B 109.5 . . ?
C22 C25 H25C 109.5 . . ?
H25A C25 H25B 109.5 . . ?
H25A C25 H25C 109.5 . . ?
H25B C25 H25C 109.5 . . ?
O5 S3 N2 105.9(4) . . ?
O5 S3 C29 109.0(5) . . ?
O6 S3 O5 118.6(4) . . ?
O6 S3 N2 110.5(4) . . ?
O6 S3 C29 106.4(5) . . ?
N2 S3 C29 105.8(5) . . ?
O7 S4 O8 118.9(4) . . ?
O7 S4 C36 106.2(4) . . ?
O7 S4 C44 108.2(4) . . ?
O8 S4 C36 107.8(4) . . ?
O8 S4 C44 109.0(5) . . ?
C44 S4 C36 105.9(5) . . ?
C28 N2 S3 118.7(7) . . ?
C36 N2 S3 119.0(7) . . ?
C36 N2 C28 118.1(8) . . ?
H26A C26 H26B 109.5 . . ?
H26A C26 H26C 109.5 . . ?
H26B C26 H26C 109.5 . . ?
C27 C26 H26A 109.5 . . ?
C27 C26 H26B 109.5 . . ?
C27 C26 H26C 109.5 . . ?
C26 C27 H27A 108.7 . . ?
C26 C27 H27B 108.7 . . ?
H27A C27 H27B 107.6 . . ?
C28 C27 C26 114.4(9) . . ?
C28 C27 H27A 108.7 . . ?
C28 C27 H27B 108.7 . . ?
N2 C28 H28A 108.6 . . ?
N2 C28 H28B 108.6 . . ?
C27 C28 N2 114.6(8) . . ?
C27 C28 H28A 108.6 . . ?
C27 C28 H28B 108.6 . . ?
H28A C28 H28B 107.6 . . ?
C30 C29 S3 122.4(8) . . ?
C34 C29 S3 119.4(8) . . ?
C34 C29 C30 117.8(10) . . ?
C29 C30 H30 119.8 . . ?
C31 C30 C29 120.5(10) . . ?
C31 C30 H30 119.8 . . ?
C30 C31 H31 119.1 . . ?
C30 C31 C32 121.8(10) . . ?
C32 C31 H31 119.1 . . ?
C31 C32 C33 118.6(10) . . ?
C31 C32 C35 122.5(10) . . ?
C33 C32 C35 118.9(10) . . ?
C32 C33 H33 120.0 . . ?
C34 C33 C32 120.1(10) . . ?
C34 C33 H33 120.0 . . ?
C29 C34 H34 119.5 . . ?
C33 C34 C29 121.0(10) . . ?
C33 C34 H34 119.5 . . ?
C32 C35 H35A 109.5 . . ?
C32 C35 H35B 109.5 . . ?
C32 C35 H35C 109.5 . . ?
H35A C35 H35B 109.5 . . ?
H35A C35 H35C 109.5 . . ?
H35B C35 H35C 109.5 . . ?
N2 C36 S4 112.5(7) . . ?
C37 C36 S4 120.3(8) . . ?
C37 C36 N2 127.2(9) . . ?
C36 C37 C38 126.5(10) . . ?
C36 C37 I2 119.8(8) . . ?
C36 C37 I3 117.8(12) . . ?
C38 C37 I2 113.8(8) . . ?
C38 C37 I3 114.6(12) . . ?
C39 C38 C37 120.0(10) . . ?
C39 C38 C43 118.0(10) . . ?
C43 C38 C37 122.0(9) . . ?
C38 C39 H39 118.9 . . ?
C38 C39 C40 122.2(10) . . ?
C40 C39 H39 118.9 . . ?
C39 C40 H40 120.9 . . ?
C39 C40 C41 118.2(10) . . ?
C41 C40 H40 120.9 . . ?
C40 C41 H41 119.9 . . ?
C42 C41 C40 120.2(11) . . ?
C42 C41 H41 119.9 . . ?
C41 C42 H42 119.6 . . ?
C43 C42 C41 120.8(11) . . ?
C43 C42 H42 119.6 . . ?
C38 C43 H43 119.8 . . ?
C42 C43 C38 120.5(10) . . ?
C42 C43 H43 119.8 . . ?
C45 C44 S4 119.0(8) . . ?
C49 C44 S4 120.8(8) . . ?
C49 C44 C45 120.1(10) . . ?
C44 C45 H45 120.8 . . ?
C46 C45 C44 118.3(10) . . ?
C46 C45 H45 120.8 . . ?
C45 C46 H46 119.2 . . ?
C45 C46 C47 121.7(10) . . ?
C47 C46 H46 119.2 . . ?
C46 C47 C50 119.6(10) . . ?
C48 C47 C46 118.4(10) . . ?
C48 C47 C50 122.0(9) . . ?
C47 C48 H48 119.0 . . ?
C49 C48 C47 122.0(10) . . ?
C49 C48 H48 119.0 . . ?
C44 C49 H49 120.3 . . ?
C48 C49 C44 119.4(10) . . ?
C48 C49 H49 120.3 . . ?
C47 C50 H50A 109.5 . . ?
C47 C50 H50B 109.5 . . ?
C47 C50 H50C 109.5 . . ?
H50A C50 H50B 109.5 . . ?
H50A C50 H50C 109.5 . . ?
H50B C50 H50C 109.5 . . ?

loop_
_geom_bond_atom_site_label_1
_geom_bond_atom_site_label_2
_geom_bond_distance
_geom_bond_site_symmetry_2
_geom_bond_publ_flag
I1 C12 2.110(10) . ?
S1 O1 1.426(7) . ?
S1 O2 1.437(7) . ?
S1 N1 1.631(8) . ?
S1 C4 1.756(10) . ?
S2 O3 1.444(6) . ?
S2 O4 1.438(7) . ?
S2 C11 1.825(10) . ?
S2 C19 1.755(10) . ?
N1 C1 1.483(12) . ?
N1 C11 1.437(12) . ?
C1 H1A 0.9700 . ?
C1 H1B 0.9700 . ?
C1 C2 1.487(13) . ?
C2 H2A 0.9700 . ?
C2 H2B 0.9700 . ?
C2 C3 1.511(14) . ?
C3 H3B 0.9600 . ?
C3 H3A 0.9600 . ?
C3 H3C 0.9600 . ?
C4 C5 1.407(13) . ?
C4 C9 1.379(13) . ?
C5 H5 0.9300 . ?
C5 C6 1.350(13) . ?
C6 H6 0.9300 . ?
C6 C7 1.378(14) . ?
C7 C8 1.398(14) . ?
C7 C10 1.522(13) . ?
C8 H8 0.9300 . ?
C8 C9 1.379(13) . ?
C9 H9 0.9300 . ?
C10 H10A 0.9600 . ?
C10 H10B 0.9600 . ?
C10 H10C 0.9600 . ?
C11 C12 1.316(13) . ?
C12 C13 1.478(13) . ?
C13 C14 1.401(13) . ?
C13 C18 1.375(13) . ?
C14 H14 0.9300 . ?
C14 C15 1.386(13) . ?
C15 H15 0.9300 . ?
C15 C16 1.349(14) . ?
C16 H16 0.9300 . ?
C16 C17 1.364(14) . ?
C17 H17 0.9300 . ?
C17 C18 1.388(13) . ?
C18 H18 0.9300 . ?
C19 C20 1.404(14) . ?
C19 C24 1.390(13) . ?
C20 H20 0.9300 . ?
C20 C21 1.391(13) . ?
C21 H21 0.9300 . ?
C21 C22 1.390(13) . ?
C22 C23 1.403(14) . ?
C22 C25 1.461(14) . ?
C23 H23 0.9300 . ?
C23 C24 1.370(13) . ?
C24 H24 0.9300 . ?
C25 H25A 0.9600 . ?
C25 H25B 0.9600 . ?
C25 H25C 0.9600 . ?
S3 O5 1.428(7) . ?
S3 O6 1.425(7) . ?
S3 N2 1.646(9) . ?
S3 C29 1.737(11) . ?
S4 O7 1.441(7) . ?
S4 O8 1.444(7) . ?
S4 C36 1.831(10) . ?
S4 C44 1.758(10) . ?
N2 C28 1.473(12) . ?
N2 C36 1.440(13) . ?
C26 H26A 0.9600 . ?
C26 H26B 0.9600 . ?
C26 H26C 0.9600 . ?
C26 C27 1.497(14) . ?
C27 H27A 0.9700 . ?
C27 H27B 0.9700 . ?
C27 C28 1.467(13) . ?
C28 H28A 0.9700 . ?
C28 H28B 0.9700 . ?
C29 C30 1.403(13) . ?
C29 C34 1.386(13) . ?
C30 H30 0.9300 . ?
C30 C31 1.361(14) . ?
C31 H31 0.9300 . ?
C31 C32 1.366(14) . ?
C32 C33 1.397(14) . ?
C32 C35 1.490(14) . ?
C33 H33 0.9300 . ?
C33 C34 1.378(14) . ?
C34 H34 0.9300 . ?
C35 H35A 0.9600 . ?
C35 H35B 0.9600 . ?
C35 H35C 0.9600 . ?
C36 C37 1.326(14) . ?
C37 C38 1.447(14) . ?
C37 I2 2.128(11) . ?
C37 I3 2.10(3) . ?
C38 C39 1.383(13) . ?
C38 C43 1.427(14) . ?
C39 H39 0.9300 . ?
C39 C40 1.401(14) . ?
C40 H40 0.9300 . ?
C40 C41 1.416(14) . ?
C41 H41 0.9300 . ?
C41 C42 1.385(14) . ?
C42 H42 0.9300 . ?
C42 C43 1.376(14) . ?
C43 H43 0.9300 . ?
C44 C45 1.406(14) . ?
C44 C49 1.397(13) . ?
C45 H45 0.9300 . ?
C45 C46 1.373(14) . ?
C46 H46 0.9300 . ?
C46 C47 1.389(13) . ?
C47 C48 1.380(14) . ?
C47 C50 1.527(14) . ?
C48 H48 0.9300 . ?
C48 C49 1.355(13) . ?
C49 H49 0.9300 . ?
C50 H50A 0.9600 . ?
C50 H50B 0.9600 . ?
C50 H50C 0.9600 . ?

loop_
_geom_torsion_atom_site_label_1
_geom_torsion_atom_site_label_2
_geom_torsion_atom_site_label_3
_geom_torsion_atom_site_label_4
_geom_torsion
_geom_torsion_site_symmetry_1
_geom_torsion_site_symmetry_2
_geom_torsion_site_symmetry_3
_geom_torsion_site_symmetry_4
_geom_torsion_publ_flag
I1 C12 C13 C14 -65.1(11) . . . . ?
I1 C12 C13 C18 111.3(9) . . . . ?
S1 N1 C1 C2 -149.7(8) . . . . ?
S1 N1 C11 S2 -90.9(8) . . . . ?
S1 N1 C11 C12 91.0(12) . . . . ?
S1 C4 C5 C6 176.6(8) . . . . ?
S1 C4 C9 C8 -174.6(8) . . . . ?
S2 C11 C12 I1 170.3(5) . . . . ?
S2 C11 C12 C13 -7.3(16) . . . . ?
S2 C19 C20 C21 177.9(8) . . . . ?
S2 C19 C24 C23 -178.4(7) . . . . ?
O1 S1 N1 C1 55.8(8) . . . . ?
O1 S1 N1 C11 -135.0(7) . . . . ?
O1 S1 C4 C5 -36.2(9) . . . . ?
O1 S1 C4 C9 140.0(8) . . . . ?
O2 S1 N1 C1 -174.9(7) . . . . ?
O2 S1 N1 C11 -5.7(8) . . . . ?
O2 S1 C4 C5 -166.4(8) . . . . ?
O2 S1 C4 C9 9.8(10) . . . . ?
O3 S2 C11 N1 22.6(8) . . . . ?
O3 S2 C11 C12 -159.3(9) . . . . ?
O3 S2 C19 C20 52.9(9) . . . . ?
O3 S2 C19 C24 -130.4(8) . . . . ?
O4 S2 C11 N1 -104.5(7) . . . . ?
O4 S2 C11 C12 73.7(10) . . . . ?
O4 S2 C19 C20 -177.3(7) . . . . ?
O4 S2 C19 C24 -0.6(9) . . . . ?
N1 S1 C4 C5 77.9(9) . . . . ?
N1 S1 C4 C9 -105.9(9) . . . . ?
N1 C1 C2 C3 174.7(9) . . . . ?
N1 C11 C12 I1 -11.7(15) . . . . ?
N1 C11 C12 C13 170.7(9) . . . . ?
C1 N1 C11 S2 78.3(10) . . . . ?
C1 N1 C11 C12 -99.8(12) . . . . ?
C4 S1 N1 C1 -57.8(8) . . . . ?
C4 S1 N1 C11 111.4(8) . . . . ?
C4 C5 C6 C7 -2.2(15) . . . . ?
C5 C4 C9 C8 1.6(15) . . . . ?
C5 C6 C7 C8 1.9(15) . . . . ?
C5 C6 C7 C10 -176.3(10) . . . . ?
C6 C7 C8 C9 0.2(15) . . . . ?
C7 C8 C9 C4 -1.9(16) . . . . ?
C9 C4 C5 C6 0.4(15) . . . . ?
C10 C7 C8 C9 178.4(9) . . . . ?
C11 S2 C19 C20 -59.0(9) . . . . ?
C11 S2 C19 C24 117.7(8) . . . . ?
C11 N1 C1 C2 40.8(13) . . . . ?
C11 C12 C13 C14 112.6(13) . . . . ?
C11 C12 C13 C18 -70.9(14) . . . . ?
C12 C13 C14 C15 178.3(9) . . . . ?
C12 C13 C18 C17 -178.0(9) . . . . ?
C13 C14 C15 C16 -2.5(15) . . . . ?
C14 C13 C18 C17 -1.5(15) . . . . ?
C14 C15 C16 C17 2.7(15) . . . . ?
C15 C16 C17 C18 -2.2(15) . . . . ?
C16 C17 C18 C13 1.6(15) . . . . ?
C18 C13 C14 C15 1.9(15) . . . . ?
C19 S2 C11 N1 137.5(7) . . . . ?
C19 S2 C11 C12 -44.3(10) . . . . ?
C19 C20 C21 C22 -0.7(15) . . . . ?
C20 C19 C24 C23 -1.7(14) . . . . ?
C20 C21 C22 C23 0.7(15) . . . . ?
C20 C21 C22 C25 -178.7(10) . . . . ?
C21 C22 C23 C24 -1.2(15) . . . . ?
C22 C23 C24 C19 1.7(15) . . . . ?
C24 C19 C20 C21 1.2(15) . . . . ?
C25 C22 C23 C24 178.2(10) . . . . ?
S3 N2 C28 C27 143.9(9) . . . . ?
S3 N2 C36 S4 -96.9(7) . . . . ?
S3 N2 C36 C37 84.7(12) . . . . ?
S3 C29 C30 C31 -169.8(8) . . . . ?
S3 C29 C34 C33 169.2(8) . . . . ?
S4 C36 C37 C38 -11.3(15) . . . . ?
S4 C36 C37 I2 170.4(6) . . . . ?
S4 C36 C37 I3 -178.4(14) . . . . ?
S4 C44 C45 C46 176.2(8) . . . . ?
S4 C44 C49 C48 -179.1(8) . . . . ?
O5 S3 N2 C28 178.7(7) . . . . ?
O5 S3 N2 C36 22.4(8) . . . . ?
O5 S3 C29 C30 48.5(9) . . . . ?
O5 S3 C29 C34 -124.3(8) . . . . ?
O6 S3 N2 C28 49.2(9) . . . . ?
O6 S3 N2 C36 -107.2(8) . . . . ?
O6 S3 C29 C30 177.5(8) . . . . ?
O6 S3 C29 C34 4.7(9) . . . . ?
O7 S4 C36 N2 21.1(8) . . . . ?
O7 S4 C36 C37 -160.5(8) . . . . ?
O7 S4 C44 C45 -129.7(8) . . . . ?
O7 S4 C44 C49 48.1(9) . . . . ?
O8 S4 C36 N2 -107.4(7) . . . . ?
O8 S4 C36 C37 71.1(9) . . . . ?
O8 S4 C44 C45 1.0(9) . . . . ?
O8 S4 C44 C49 178.8(8) . . . . ?
N2 S3 C29 C30 -65.0(9) . . . . ?
N2 S3 C29 C34 122.3(8) . . . . ?
N2 C36 C37 C38 167.0(10) . . . . ?
N2 C36 C37 I2 -11.3(15) . . . . ?
N2 C36 C37 I3 -0.2(19) . . . . ?
C26 C27 C28 N2 -174.7(10) . . . . ?
C28 N2 C36 S4 106.6(8) . . . . ?
C28 N2 C36 C37 -71.8(13) . . . . ?
C29 S3 N2 C28 -65.6(8) . . . . ?
C29 S3 N2 C36 138.0(8) . . . . ?
C29 C30 C31 C32 0.9(15) . . . . ?
C30 C29 C34 C33 -3.9(14) . . . . ?
C30 C31 C32 C33 -4.1(15) . . . . ?
C30 C31 C32 C35 175.7(10) . . . . ?
C31 C32 C33 C34 3.3(15) . . . . ?
C32 C33 C34 C29 0.7(15) . . . . ?
C34 C29 C30 C31 3.1(14) . . . . ?
C35 C32 C33 C34 -176.6(9) . . . . ?
C36 S4 C44 C45 116.7(8) . . . . ?
C36 S4 C44 C49 -65.5(9) . . . . ?
C36 N2 C28 C27 -59.5(13) . . . . ?
C36 C37 C38 C39 -65.0(15) . . . . ?
C36 C37 C38 C43 116.9(12) . . . . ?
C37 C38 C39 C40 179.1(9) . . . . ?
C37 C38 C43 C42 -178.3(9) . . . . ?
C38 C39 C40 C41 0.7(15) . . . . ?
C39 C38 C43 C42 3.6(14) . . . . ?
C39 C40 C41 C42 0.6(15) . . . . ?
C40 C41 C42 C43 0.3(15) . . . . ?
C41 C42 C43 C38 -2.4(15) . . . . ?
C43 C38 C39 C40 -2.7(15) . . . . ?
C44 S4 C36 N2 136.0(7) . . . . ?
C44 S4 C36 C37 -45.5(10) . . . . ?
C44 C45 C46 C47 3.6(15) . . . . ?
C45 C44 C49 C48 -1.3(15) . . . . ?
C45 C46 C47 C48 -2.7(15) . . . . ?
C45 C46 C47 C50 177.9(9) . . . . ?
C46 C47 C48 C49 -0.4(15) . . . . ?
C47 C48 C49 C44 2.3(15) . . . . ?
C49 C44 C45 C46 -1.6(14) . . . . ?
C50 C47 C48 C49 179.0(10) . . . . ?
I2 C37 C38 C39 113.4(10) . . . . ?
I2 C37 C38 C43 -64.7(12) . . . . ?
I3 C37 C38 C39 102.5(16) . . . . ?
I3 C37 C38 C43 -75.6(17) . . . . ?

loop_
_smtbx_masks_void_nr
_smtbx_masks_void_average_x
_smtbx_masks_void_average_y
_smtbx_masks_void_average_z
_smtbx_masks_void_volume
_smtbx_masks_void_count_electrons
_smtbx_masks_void_content
1 0.000 0.000 0.000 25.3 0.0 ?
2 -0.134 -0.078 0.164 9.8 0.0 ?
3 0.000 0.019 0.306 7.3 0.0 ?
4 0.000 -0.019 0.694 7.3 0.0 ?
5 0.134 0.078 0.836 9.8 0.0 ?
